data_2220136
loop_
_publ_author_name
'Wang, Zhigang'

_publ_section_title
;
 1,4-Diphenylbutane-1,4-dione
;
_journal_coeditor_code CV2479
_journal_issue 12
_journal_name_full 'Acta Crystallographica Section E'
_journal_page_first o2423
_journal_paper_doi 10.1107/S1600536808038798
_journal_volume 64
_journal_year 2008
_chemical_formula_iupac 'C16 H14 O2'
_chemical_formula_moiety 'C16 H14 O2'
_chemical_formula_sum 'C16 H14 O2'
_chemical_formula_weight 238.27
_chemical_name_systematic
;
1,4-Diphenylbutane-1,4-dione
;
_space_group_IT_number 18
_symmetry_cell_setting orthorhombic
_symmetry_space_group_name_Hall 'P 2 2ab'
_symmetry_space_group_name_H-M 'P 21 21 2'
_atom_sites_solution_hydrogens geom
_atom_sites_solution_primary direct
_atom_sites_solution_secondary difmap
_audit_creation_method SHELXL-97
_cell_angle_alpha 90.00
_cell_angle_beta 90.00
_cell_angle_gamma 90.00
_cell_formula_units_Z 2
_cell_length_a 8.3781(13)
_cell_length_b 14.161(2)
_cell_length_c 5.3186(8)
_cell_measurement_reflns_used 1423
_cell_measurement_temperature 298(2)
_cell_measurement_theta_max 22.27
_cell_measurement_theta_min 2.82
_cell_volume 631.01(16)
_computing_cell_refinement 'SMART (Bruker, 1997)'
_computing_data_collection 'SMART (Bruker, 1997)'
_computing_data_reduction 'SAINT (Bruker, 1999)'
_computing_molecular_graphics 'SHELXTL (Sheldrick, 2008)'
_computing_publication_material 'SHELXTL (Sheldrick, 2008)'
_computing_structure_refinement 'SHELXL97 (Sheldrick, 2008)'
_computing_structure_solution 'SHELXS97 (Sheldrick, 2008)'
_diffrn_ambient_temperature 298(2)
_diffrn_measured_fraction_theta_full 0.999
_diffrn_measured_fraction_theta_max 0.999
_diffrn_measurement_device_type 'Bruker SMART CCD area-detector'
_diffrn_measurement_method '\f and \w'
_diffrn_radiation_monochromator graphite
_diffrn_radiation_source 'fine-focus sealed tube'
_diffrn_radiation_type MoK\a
_diffrn_radiation_wavelength 0.71073
_diffrn_reflns_av_R_equivalents 0.1625
_diffrn_reflns_av_sigmaI/netI 0.0924
_diffrn_reflns_limit_h_max 9
_diffrn_reflns_limit_h_min -10
_diffrn_reflns_limit_k_max 17
_diffrn_reflns_limit_k_min -16
_diffrn_reflns_limit_l_max 6
_diffrn_reflns_limit_l_min -6
_diffrn_reflns_number 4063
_diffrn_reflns_theta_full 26.00
_diffrn_reflns_theta_max 26.00
_diffrn_reflns_theta_min 2.82
_exptl_absorpt_coefficient_mu 0.082
_exptl_absorpt_correction_T_max 0.9919
_exptl_absorpt_correction_T_min 0.9838
_exptl_absorpt_correction_type multi-scan
_exptl_absorpt_process_details '(SADABS; Sheldrick, 1997)'
_exptl_crystal_colour colourless
_exptl_crystal_density_diffrn 1.254
_exptl_crystal_density_method 'not measured'
_exptl_crystal_description block
_exptl_crystal_F_000 252
_exptl_crystal_size_max 0.20
_exptl_crystal_size_mid 0.10
_exptl_crystal_size_min 0.10
_refine_diff_density_max 0.197
_refine_diff_density_min -0.220
_refine_ls_extinction_method none
_refine_ls_goodness_of_fit_ref 1.046
_refine_ls_hydrogen_treatment constr
_refine_ls_matrix_type full
_refine_ls_number_parameters 83
_refine_ls_number_reflns 762
_refine_ls_number_restraints 0
_refine_ls_restrained_S_all 1.046
_refine_ls_R_factor_all 0.0627
_refine_ls_R_factor_gt 0.054
_refine_ls_shift/su_max 0.012
_refine_ls_shift/su_mean 0.002
_refine_ls_structure_factor_coef Fsqd
_refine_ls_weighting_details 'calc w=1/[\s^2^(Fo^2^)+(0.0734P)^2^] where P=(Fo^2^+2Fc^2^)/3'
_refine_ls_weighting_scheme calc
_refine_ls_wR_factor_gt 0.1251
_refine_ls_wR_factor_ref 0.1289
_reflns_number_gt 640
_reflns_number_total 762
_reflns_threshold_expression I>2\s(I)
_cod_data_source_file cv2479.cif
_cod_data_source_block I
_cod_original_cell_volume 631.00(17)
_cod_database_code 2220136
_cod_database_fobs_code 2220136

loop_
_symmetry_equiv_pos_as_xyz
'x, y, z'
'-x, -y, z'
'-x+1/2, y+1/2, -z'
'x+1/2, -y+1/2, -z'

loop_
_atom_site_type_symbol
_atom_site_label
_atom_site_fract_x
_atom_site_fract_y
_atom_site_fract_z
_atom_site_U_iso_or_equiv
_atom_site_adp_type
_atom_site_calc_flag
_atom_site_refinement_flags
_atom_site_occupancy
C C1 0.1095(3) 0.30567(15) 0.2151(4) 0.0508(6) Uani d . 1
C C7 0.1070(3) 0.40988(16) 0.1653(5) 0.0574(7) Uani d . 1
C C4 0.1208(3) 0.11385(19) 0.3179(6) 0.0699(7) Uani d . 1
H H4 0.1241 0.0496 0.3532 0.084 Uiso calc R 1
C C8 0.0072(4) 0.44647(16) -0.0468(5) 0.0670(7) Uani d . 1
H H8A -0.0986 0.4191 -0.0354 0.080 Uiso calc R 1
H H8B 0.0540 0.4263 -0.2047 0.080 Uiso calc R 1
C C3 0.2031(3) 0.17678(17) 0.4670(5) 0.0704(8) Uani d . 1
H H3 0.2625 0.1548 0.6026 0.085 Uiso calc R 1
C C6 0.0283(3) 0.24197(17) 0.0654(5) 0.0608(7) Uani d . 1
H H6 -0.0307 0.2634 -0.0713 0.073 Uiso calc R 1
C C2 0.1980(3) 0.27214(16) 0.4163(5) 0.0608(7) Uani d . 1
H H2 0.2541 0.3142 0.5176 0.073 Uiso calc R 1
O O1 0.1843(3) 0.46221(13) 0.2966(5) 0.0984(8) Uani d . 1
C C5 0.0345(3) 0.14619(18) 0.1188(6) 0.0712(8) Uani d . 1
H H5 -0.0206 0.1037 0.0177 0.085 Uiso calc R 1

loop_
_atom_site_aniso_label
_atom_site_aniso_U_11
_atom_site_aniso_U_22
_atom_site_aniso_U_33
_atom_site_aniso_U_12
_atom_site_aniso_U_13
_atom_site_aniso_U_23
C1 0.0464(11) 0.0571(13) 0.0490(11) 0.0054(10) 0.0025(10) -0.0053(10)
C7 0.0558(13) 0.0561(13) 0.0603(14) 0.0011(11) -0.0034(12) -0.0105(11)
C4 0.0636(15) 0.0595(13) 0.0867(18) 0.0061(13) 0.0053(15) 0.0043(15)
C8 0.0839(17) 0.0614(14) 0.0555(13) 0.0048(13) -0.0040(14) -0.0074(11)
C3 0.0658(16) 0.0769(17) 0.0686(16) 0.0155(14) -0.0023(15) 0.0091(15)
C6 0.0613(14) 0.0604(13) 0.0607(13) -0.0011(11) -0.0092(13) -0.0065(12)
C2 0.0560(14) 0.0676(14) 0.0589(14) 0.0046(12) -0.0060(12) -0.0094(12)
O1 0.1149(17) 0.0632(11) 0.1172(17) -0.0067(11) -0.0544(16) -0.0120(12)
C5 0.0696(17) 0.0597(14) 0.0843(17) -0.0059(13) -0.0060(16) -0.0117(14)

loop_
_atom_type_symbol
_atom_type_description
_atom_type_scat_dispersion_real
_atom_type_scat_dispersion_imag
_atom_type_scat_source
C C 0.0033 0.0000 'International Tables Vol C Tables 4.2.6.8 and 6.1.1.4'
H H 0.0000 0.0000 'International Tables Vol C Tables 4.2.6.8 and 6.1.1.4'
O O 0.0106 0.0000 'International Tables Vol C Tables 4.2.6.8 and 6.1.1.4'

loop_
_geom_angle_atom_site_label_1
_geom_angle_atom_site_label_2
_geom_angle_atom_site_label_3
_geom_angle_site_symmetry_1
_geom_angle_site_symmetry_3
_geom_angle
C6 C1 C2 . . 119.0(2)
C6 C1 C7 . . 122.3(2)
C2 C1 C7 . . 118.74(19)
O1 C7 C8 . . 121.5(2)
O1 C7 C1 . . 119.7(2)
C8 C7 C1 . . 118.8(2)
C5 C4 C3 . . 119.7(2)
C5 C4 H4 . . 120.1
C3 C4 H4 . . 120.1
C7 C8 C8 . 2_565 112.9(2)
C7 C8 H8A . . 109.0
C8 C8 H8A 2_565 . 109.0
C7 C8 H8B . . 109.0
C8 C8 H8B 2_565 . 109.0
H8A C8 H8B . . 107.8
C4 C3 C2 . . 120.4(2)
C4 C3 H3 . . 119.8
C2 C3 H3 . . 119.8
C1 C6 C5 . . 120.1(2)
C1 C6 H6 . . 119.9
C5 C6 H6 . . 119.9
C3 C2 C1 . . 120.2(2)
C3 C2 H2 . . 119.9
C1 C2 H2 . . 119.9
C4 C5 C6 . . 120.6(2)
C4 C5 H5 . . 119.7
C6 C5 H5 . . 119.7

loop_
_geom_bond_atom_site_label_1
_geom_bond_atom_site_label_2
_geom_bond_site_symmetry_2
_geom_bond_distance
C1 C6 . 1.382(3)
C1 C2 . 1.386(3)
C1 C7 . 1.499(3)
C7 O1 . 1.207(3)
C7 C8 . 1.496(3)
C4 C5 . 1.361(4)
C4 C3 . 1.378(3)
C4 H4 . 0.9300
C8 C8 2_565 1.521(4)
C8 H8A . 0.9700
C8 H8B . 0.9700
C3 C2 . 1.378(3)
C3 H3 . 0.9300
C6 C5 . 1.387(4)
C6 H6 . 0.9300
C2 H2 . 0.9300
C5 H5 . 0.9300

loop_
_geom_torsion_atom_site_label_1
_geom_torsion_atom_site_label_2
_geom_torsion_atom_site_label_3
_geom_torsion_atom_site_label_4
_geom_torsion_site_symmetry_4
_geom_torsion
C6 C1 C7 O1 . -177.5(3)
C2 C1 C7 O1 . 1.7(4)
C6 C1 C7 C8 . 2.8(3)
C2 C1 C7 C8 . -178.0(2)
O1 C7 C8 C8 2_565 -9.8(4)
C1 C7 C8 C8 2_565 169.9(3)
C5 C4 C3 C2 . 0.3(4)
C2 C1 C6 C5 . 0.7(3)
C7 C1 C6 C5 . 179.8(3)
C4 C3 C2 C1 . 0.2(4)
C6 C1 C2 C3 . -0.6(4)
C7 C1 C2 C3 . -179.9(2)
C3 C4 C5 C6 . -0.3(4)
C1 C6 C5 C4 . -0.2(4)
